data_4511526
loop_
_publ_author_name
'Clews, Peter K.'
'Douthwaite, Richard E.'
'Kariuki, Benson M.'
'Moore, Terry'
'Taboada, Miguel'

_publ_section_title
;
 Layered Compounds Incorporating 9,9&#x2018;-Spirobifluorene:&#x2009;
 Hydrogen-Bonded and Metal&#x2212;Organic Networks Derived from
 9,9&#x2018;-Spirobifluorene-2,2&#x2018;,7,7&#x2018;-tetracarboxylic Acid
;
_journal_issue 9
_journal_name_full 'Crystal Growth &amp; Design'
_journal_page_first 1991
_journal_paper_doi 10.1021/cg060007d
_journal_volume 6
_journal_year 2006
_chemical_formula_sum 'C45 H36 Co2 N8 O8'
_chemical_formula_weight 934.68
_chemical_name_systematic
; 
 ? 
;
_space_group_IT_number 14
_symmetry_cell_setting monoclinic
_symmetry_space_group_name_Hall '-P 2yn'
_symmetry_space_group_name_H-M 'P 1 21/n 1'
_atom_sites_solution_hydrogens geom
_atom_sites_solution_primary direct
_atom_sites_solution_secondary difmap
_audit_creation_method SHELXL-97
_cell_angle_alpha 90.00
_cell_angle_beta 111.3480(10)
_cell_angle_gamma 90.00
_cell_formula_units_Z 4
_cell_length_a 17.7652(8)
_cell_length_b 13.7052(6)
_cell_length_c 18.1833(9)
_cell_measurement_reflns_used 2616
_cell_measurement_temperature 273(2)
_cell_measurement_theta_max 21.16
_cell_measurement_theta_min 2.41
_cell_volume 4123.4(3)
_computing_cell_refinement 'Bruker SMART'
_computing_data_collection 'Bruker SMART'
_computing_data_reduction 'Bruker SAINT'
_computing_molecular_graphics 'Bruker SHELXTL'
_computing_publication_material 'Bruker SHELXTL'
_computing_structure_refinement 'SHELXL-97 (Sheldrick, 1997)'
_computing_structure_solution 'SHELXS-97 (Sheldrick, 1990)'
_diffrn_ambient_temperature 273(2)
_diffrn_measured_fraction_theta_full 0.999
_diffrn_measured_fraction_theta_max 0.999
_diffrn_measurement_device_type 'CCD area detector'
_diffrn_measurement_method 'phi and omega scans'
_diffrn_radiation_monochromator graphite
_diffrn_radiation_source 'fine-focus sealed tube'
_diffrn_radiation_type MoK\a
_diffrn_radiation_wavelength 0.71073
_diffrn_reflns_av_R_equivalents 0.0529
_diffrn_reflns_av_sigmaI/netI 0.0578
_diffrn_reflns_limit_h_max 17
_diffrn_reflns_limit_h_min -19
_diffrn_reflns_limit_k_max 15
_diffrn_reflns_limit_k_min -15
_diffrn_reflns_limit_l_max 20
_diffrn_reflns_limit_l_min -14
_diffrn_reflns_number 19749
_diffrn_reflns_theta_full 23.28
_diffrn_reflns_theta_max 23.28
_diffrn_reflns_theta_min 1.93
_exptl_absorpt_coefficient_mu 0.871
_exptl_absorpt_correction_T_max 0.917
_exptl_absorpt_correction_T_min 0.807
_exptl_absorpt_correction_type multi-scan
_exptl_absorpt_process_details 'SADABS v2.03; (Sheldrick)'
_exptl_crystal_colour purple
_exptl_crystal_density_diffrn 1.506
_exptl_crystal_density_meas ?
_exptl_crystal_density_method 'not measured'
_exptl_crystal_description needle
_exptl_crystal_F_000 1920
_exptl_crystal_size_max 0.30
_exptl_crystal_size_mid 0.15
_exptl_crystal_size_min 0.10
_refine_diff_density_max 1.479
_refine_diff_density_min -0.520
_refine_diff_density_rms 0.085
_refine_ls_extinction_method none
_refine_ls_goodness_of_fit_ref 1.034
_refine_ls_hydrogen_treatment constr
_refine_ls_matrix_type full
_refine_ls_number_parameters 572
_refine_ls_number_reflns 5936
_refine_ls_number_restraints 0
_refine_ls_restrained_S_all 1.034
_refine_ls_R_factor_all 0.0805
_refine_ls_R_factor_gt 0.0524
_refine_ls_shift/su_max 0.000
_refine_ls_shift/su_mean 0.000
_refine_ls_structure_factor_coef Fsqd
_refine_ls_weighting_details 'calc w=1/[\s^2^(Fo^2^)+(0.0812P)^2^+7.0366P] where P=(Fo^2^+2Fc^2^)/3'
_refine_ls_weighting_scheme calc
_refine_ls_wR_factor_gt 0.1400
_refine_ls_wR_factor_ref 0.1563
_reflns_number_gt 4250
_reflns_number_total 5936
_reflns_threshold_expression >2sigma(I)
_cod_data_source_file cg060007dsi20060106_104813.cif
_cod_data_source_block Compound4
_cod_depositor_comments
;
The following automatic conversions were performed:

'_symmetry_cell_setting' value 'Monoclinic' changed to 'monoclinic'
according to
/usr/data/users/saulius/automatic-downloads/retrospective/ACS/lib/dictionaries/cif_core.dic
dictionary named 'cif_core.dic' version 2.4.2 from 2011-04-26.

Automatic conversion script
Id: cif_fix_values 2281 2013-09-26 08:29:07Z andrius 

The following automatic conversions were performed:

'_exptl_crystal_density_meas' value 'not measured' was changed to '?'
- the value is perceived as not measured.

Automatic conversion script
Id: cif_fix_values 3008 2015-01-20 13:52:24Z robertas 
;
_cod_original_sg_symbol_H-M P2(1)/n
_cod_database_code 4511526

loop_
_symmetry_equiv_pos_as_xyz
'x, y, z'
'-x+1/2, y+1/2, -z+1/2'
'-x, -y, -z'
'x-1/2, -y-1/2, z-1/2'

loop_
_atom_site_label
_atom_site_type_symbol
_atom_site_fract_x
_atom_site_fract_y
_atom_site_fract_z
_atom_site_U_iso_or_equiv
_atom_site_adp_type
_atom_site_occupancy
_atom_site_symmetry_multiplicity
_atom_site_calc_flag
_atom_site_refinement_flags
Co1 Co 0.68488(4) 0.35553(5) 0.19596(4) 0.0319(2) Uani 1 1 d .
Co2 Co 1.02342(4) 0.75835(5) 0.03691(4) 0.0309(2) Uani 1 1 d .
N1 N 1.0709(2) 0.7870(3) -0.0449(3) 0.0296(10) Uani 1 1 d .
N2 N 1.1313(3) 0.8681(3) -0.1109(3) 0.0340(11) Uani 1 1 d .
N3 N 1.0691(3) 0.8513(3) 0.1300(3) 0.0355(11) Uani 1 1 d .
N4 N 1.0839(3) 0.9808(4) 0.2047(3) 0.0500(14) Uani 1 1 d .
N5 N 0.5856(3) 0.4446(3) 0.1454(3) 0.0378(11) Uani 1 1 d .
N6 N 0.5215(3) 0.5831(3) 0.1017(3) 0.0455(13) Uani 1 1 d .
N7 N 0.6423(3) 0.2715(3) 0.2635(3) 0.0368(11) Uani 1 1 d .
N8 N 0.6212(3) 0.1442(3) 0.3272(3) 0.0415(12) Uani 1 1 d .
O1 O 0.8244(2) 0.3179(3) 0.2748(2) 0.0377(9) Uani 1 1 d .
O2 O 0.7612(2) 0.4593(3) 0.2614(2) 0.0367(9) Uani 1 1 d .
O3 O 1.4241(2) 0.5982(3) 0.4753(2) 0.0364(9) Uani 1 1 d .
O4 O 1.4052(2) 0.7478(3) 0.5094(2) 0.0334(9) Uani 1 1 d .
O5 O 1.1849(2) 0.2415(3) 0.6128(2) 0.0347(9) Uani 1 1 d .
O6 O 1.2193(2) 0.0973(3) 0.5817(2) 0.0431(10) Uani 1 1 d .
O7 O 1.0635(2) 0.6404(3) 0.0969(2) 0.0373(9) Uani 1 1 d .
O8 O 1.0934(2) 0.5413(3) 0.0141(2) 0.0447(10) Uani 1 1 d .
C1 C 1.1293(3) 0.4516(3) 0.3587(3) 0.0222(11) Uani 1 1 d .
C2 C 1.0452(3) 0.4751(3) 0.3600(3) 0.0220(11) Uani 1 1 d .
C3 C 0.9748(3) 0.4225(3) 0.3256(3) 0.0235(11) Uani 1 1 d .
H3 H 0.9750 0.3637 0.3001 0.028 Uiso 1 1 calc R
C4 C 0.9032(3) 0.4595(4) 0.3298(3) 0.0261(12) Uani 1 1 d .
C5 C 0.9045(3) 0.5468(4) 0.3684(3) 0.0327(13) Uani 1 1 d .
H5 H 0.8563 0.5716 0.3698 0.039 Uiso 1 1 calc R
C6 C 0.9750(3) 0.5978(4) 0.4048(3) 0.0363(14) Uani 1 1 d .
H6 H 0.9751 0.6554 0.4320 0.044 Uiso 1 1 calc R
C7 C 1.0461(3) 0.5612(4) 0.4000(3) 0.0277(12) Uani 1 1 d .
C8 C 1.1290(3) 0.6006(4) 0.4290(3) 0.0301(12) Uani 1 1 d .
C9 C 1.1628(3) 0.6844(4) 0.4715(4) 0.0415(15) Uani 1 1 d .
H9 H 1.1312 0.7263 0.4884 0.050 Uiso 1 1 calc R
C10 C 1.2433(3) 0.7050(4) 0.4884(3) 0.0369(14) Uani 1 1 d .
H10 H 1.2660 0.7609 0.5168 0.044 Uiso 1 1 calc R
C11 C 1.2910(3) 0.6429(4) 0.4633(3) 0.0271(12) Uani 1 1 d .
C12 C 1.2580(3) 0.5588(3) 0.4213(3) 0.0245(11) Uani 1 1 d .
H12 H 1.2899 0.5168 0.4048 0.029 Uiso 1 1 calc R
C13 C 1.1776(3) 0.5383(3) 0.4043(3) 0.0227(11) Uani 1 1 d .
C14 C 0.8258(3) 0.4080(4) 0.2872(3) 0.0313(13) Uani 1 1 d .
C15 C 1.3796(3) 0.6635(4) 0.4836(3) 0.0301(12) Uani 1 1 d .
C16 C 1.1640(3) 0.3546(3) 0.3953(3) 0.0220(11) Uani 1 1 d .
C17 C 1.1717(3) 0.3201(3) 0.4686(3) 0.0239(11) Uani 1 1 d .
H17 H 1.1547 0.3576 0.5023 0.029 Uiso 1 1 calc R
C18 C 1.2054(3) 0.2279(4) 0.4919(3) 0.0266(12) Uani 1 1 d .
C19 C 1.2344(3) 0.1752(4) 0.4423(3) 0.0327(13) Uani 1 1 d .
H19 H 1.2591 0.1152 0.4590 0.039 Uiso 1 1 calc R
C20 C 1.2273(3) 0.2100(4) 0.3689(3) 0.0340(13) Uani 1 1 d .
H20 H 1.2477 0.1746 0.3367 0.041 Uiso 1 1 calc R
C21 C 1.1887(3) 0.2997(4) 0.3437(3) 0.0253(11) Uani 1 1 d .
C22 C 1.1668(3) 0.3525(4) 0.2682(3) 0.0266(12) Uani 1 1 d .
C23 C 1.1731(3) 0.3292(4) 0.1965(3) 0.0327(13) Uani 1 1 d .
H23 H 1.1947 0.2696 0.1896 0.039 Uiso 1 1 calc R
C24 C 1.1465(3) 0.3966(4) 0.1349(3) 0.0314(13) Uani 1 1 d .
H24 H 1.1506 0.3814 0.0867 0.038 Uiso 1 1 calc R
C25 C 1.1140(3) 0.4857(4) 0.1440(3) 0.0267(12) Uani 1 1 d .
C26 C 1.1076(3) 0.5079(3) 0.2162(3) 0.0263(12) Uani 1 1 d .
H26 H 1.0866 0.5678 0.2234 0.032 Uiso 1 1 calc R
C27 C 1.1320(3) 0.4417(3) 0.2767(3) 0.0217(11) Uani 1 1 d .
C28 C 1.2042(3) 0.1860(4) 0.5668(3) 0.0323(13) Uani 1 1 d .
C29 C 1.0881(3) 0.5592(4) 0.0779(3) 0.0308(12) Uani 1 1 d .
C30 C 1.0772(3) 0.7281(4) -0.1031(3) 0.0331(13) Uani 1 1 d .
H30 H 1.0591 0.6639 -0.1124 0.040 Uiso 1 1 calc R
C31 C 1.1138(3) 0.7775(4) -0.1449(3) 0.0357(14) Uani 1 1 d .
H31 H 1.1250 0.7547 -0.1880 0.043 Uiso 1 1 calc R
C32 C 1.1044(3) 0.8706(4) -0.0516(3) 0.0339(13) Uani 1 1 d .
H32 H 1.1088 0.9244 -0.0191 0.041 Uiso 1 1 calc R
C33 C 1.1727(4) 0.9476(5) -0.1346(4) 0.0545(17) Uani 1 1 d .
H33A H 1.1346 0.9824 -0.1781 0.082 Uiso 1 1 calc R
H33B H 1.2146 0.9211 -0.1503 0.082 Uiso 1 1 calc R
H33C H 1.1960 0.9913 -0.0909 0.082 Uiso 1 1 calc R
C34 C 1.1179(4) 0.8285(5) 0.2052(4) 0.0531(17) Uani 1 1 d .
H34 H 1.1411 0.7677 0.2217 0.064 Uiso 1 1 calc R
C35 C 1.1275(4) 0.9074(5) 0.2522(4) 0.061(2) Uani 1 1 d .
H35 H 1.1577 0.9111 0.3060 0.073 Uiso 1 1 calc R
C36 C 1.0509(4) 0.9434(4) 0.1331(4) 0.0426(15) Uani 1 1 d .
H36 H 1.0181 0.9788 0.0895 0.051 Uiso 1 1 calc R
C37 C 1.0740(5) 1.0798(5) 0.2279(5) 0.085(3) Uani 1 1 d .
H37A H 1.0407 1.1159 0.1825 0.128 Uiso 1 1 calc R
H37B H 1.1260 1.1105 0.2501 0.128 Uiso 1 1 calc R
H37C H 1.0488 1.0785 0.2665 0.128 Uiso 1 1 calc R
C38 C 0.5044(3) 0.4256(5) 0.1052(4) 0.0516(17) Uani 1 1 d .
H38 H 0.4807 0.3640 0.0979 0.062 Uiso 1 1 calc R
C39 C 0.4645(4) 0.5109(5) 0.0781(4) 0.0530(17) Uani 1 1 d .
H39 H 0.4096 0.5185 0.0493 0.064 Uiso 1 1 calc R
C40 C 0.5926(3) 0.5397(4) 0.1412(4) 0.0435(15) Uani 1 1 d .
H40 H 0.6412 0.5731 0.1632 0.052 Uiso 1 1 calc R
C41 C 0.5086(5) 0.6869(5) 0.0867(5) 0.071(2) Uani 1 1 d .
H41A H 0.5594 0.7206 0.1084 0.106 Uiso 1 1 calc R
H41B H 0.4724 0.7108 0.1109 0.106 Uiso 1 1 calc R
H41C H 0.4856 0.6981 0.0308 0.106 Uiso 1 1 calc R
C42 C 0.5705(3) 0.2822(4) 0.2744(4) 0.0421(15) Uani 1 1 d .
H42 H 0.5356 0.3350 0.2571 0.051 Uiso 1 1 calc R
C43 C 0.5582(4) 0.2049(4) 0.3139(4) 0.0436(15) Uani 1 1 d .
H43 H 0.5142 0.1952 0.3293 0.052 Uiso 1 1 calc R
C44 C 0.6713(4) 0.1860(5) 0.2952(3) 0.0453(15) Uani 1 1 d .
H44 H 0.7193 0.1586 0.2956 0.054 Uiso 1 1 calc R
C45 C 0.6318(5) 0.0501(5) 0.3680(4) 0.066(2) Uani 1 1 d .
H45A H 0.6218 0.0577 0.4161 0.099 Uiso 1 1 calc R
H45B H 0.6860 0.0273 0.3799 0.099 Uiso 1 1 calc R
H45C H 0.5944 0.0035 0.3347 0.099 Uiso 1 1 calc R

loop_
_atom_site_aniso_label
_atom_site_aniso_U_11
_atom_site_aniso_U_22
_atom_site_aniso_U_33
_atom_site_aniso_U_23
_atom_site_aniso_U_13
_atom_site_aniso_U_12
Co1 0.0287(4) 0.0335(4) 0.0348(5) -0.0038(3) 0.0130(3) -0.0017(3)
Co2 0.0321(4) 0.0306(4) 0.0348(5) 0.0039(3) 0.0179(3) 0.0047(3)
N1 0.029(2) 0.033(2) 0.031(3) -0.002(2) 0.015(2) 0.003(2)
N2 0.031(2) 0.040(3) 0.034(3) 0.002(2) 0.016(2) 0.000(2)
N3 0.035(3) 0.038(3) 0.038(3) 0.001(2) 0.018(2) -0.001(2)
N4 0.051(3) 0.039(3) 0.060(4) -0.011(3) 0.020(3) -0.004(3)
N5 0.030(3) 0.038(3) 0.042(3) -0.002(2) 0.009(2) 0.003(2)
N6 0.038(3) 0.043(3) 0.048(3) 0.001(2) 0.006(2) 0.008(2)
N7 0.032(3) 0.043(3) 0.040(3) 0.000(2) 0.019(2) -0.002(2)
N8 0.054(3) 0.038(3) 0.039(3) 0.001(2) 0.025(2) -0.002(2)
O1 0.033(2) 0.042(2) 0.043(2) -0.0155(19) 0.0212(18) -0.0089(17)
O2 0.025(2) 0.046(2) 0.039(2) -0.0105(18) 0.0114(17) -0.0016(17)
O3 0.027(2) 0.041(2) 0.044(2) -0.0047(18) 0.0175(18) -0.0061(18)
O4 0.030(2) 0.032(2) 0.036(2) -0.0010(17) 0.0096(17) -0.0083(16)
O5 0.038(2) 0.038(2) 0.030(2) 0.0041(18) 0.0160(18) 0.0040(17)
O6 0.048(2) 0.035(2) 0.050(3) 0.0132(19) 0.022(2) 0.0113(19)
O7 0.042(2) 0.037(2) 0.040(2) 0.0090(18) 0.0241(19) 0.0110(18)
O8 0.067(3) 0.038(2) 0.038(3) -0.0023(19) 0.029(2) -0.005(2)
C1 0.021(3) 0.025(3) 0.021(3) 0.001(2) 0.008(2) 0.001(2)
C2 0.020(3) 0.027(3) 0.019(3) 0.004(2) 0.007(2) 0.004(2)
C3 0.025(3) 0.024(3) 0.023(3) -0.002(2) 0.011(2) -0.002(2)
C4 0.020(3) 0.034(3) 0.024(3) -0.003(2) 0.009(2) 0.002(2)
C5 0.024(3) 0.040(3) 0.034(3) -0.009(3) 0.010(2) 0.003(2)
C6 0.028(3) 0.032(3) 0.048(4) -0.017(3) 0.013(3) -0.001(2)
C7 0.022(3) 0.032(3) 0.029(3) -0.007(2) 0.009(2) 0.002(2)
C8 0.027(3) 0.028(3) 0.034(3) -0.006(2) 0.009(2) -0.002(2)
C9 0.031(3) 0.035(3) 0.058(4) -0.019(3) 0.017(3) 0.001(3)
C10 0.031(3) 0.029(3) 0.047(4) -0.012(3) 0.010(3) -0.005(2)
C11 0.024(3) 0.030(3) 0.024(3) 0.005(2) 0.006(2) -0.001(2)
C12 0.024(3) 0.025(3) 0.026(3) 0.000(2) 0.011(2) 0.002(2)
C13 0.025(3) 0.024(3) 0.018(3) 0.001(2) 0.006(2) 0.000(2)
C14 0.028(3) 0.041(3) 0.030(3) -0.009(3) 0.016(3) -0.003(3)
C15 0.031(3) 0.033(3) 0.025(3) 0.002(2) 0.009(2) -0.005(3)
C16 0.014(2) 0.028(3) 0.024(3) -0.004(2) 0.007(2) -0.004(2)
C17 0.020(3) 0.023(3) 0.029(3) -0.009(2) 0.008(2) -0.004(2)
C18 0.018(3) 0.033(3) 0.026(3) 0.001(2) 0.005(2) -0.003(2)
C19 0.028(3) 0.034(3) 0.037(3) 0.006(3) 0.013(3) 0.010(2)
C20 0.034(3) 0.040(3) 0.034(3) -0.001(3) 0.019(3) 0.009(3)
C21 0.021(3) 0.029(3) 0.025(3) -0.001(2) 0.007(2) 0.004(2)
C22 0.021(3) 0.032(3) 0.028(3) -0.005(2) 0.009(2) -0.003(2)
C23 0.037(3) 0.030(3) 0.035(3) -0.001(3) 0.017(3) 0.007(2)
C24 0.031(3) 0.043(3) 0.022(3) -0.006(3) 0.013(2) -0.003(2)
C25 0.024(3) 0.029(3) 0.027(3) 0.000(2) 0.010(2) -0.006(2)
C26 0.023(3) 0.023(3) 0.033(3) -0.003(2) 0.011(2) -0.001(2)
C27 0.016(2) 0.027(3) 0.024(3) -0.003(2) 0.009(2) -0.004(2)
C28 0.018(3) 0.038(3) 0.039(4) 0.003(3) 0.008(2) 0.000(2)
C29 0.025(3) 0.036(3) 0.030(3) 0.000(3) 0.008(2) -0.008(2)
C30 0.036(3) 0.031(3) 0.033(3) -0.003(3) 0.012(3) 0.006(2)
C31 0.032(3) 0.046(3) 0.034(3) -0.006(3) 0.018(3) 0.010(3)
C32 0.036(3) 0.036(3) 0.033(3) -0.001(3) 0.017(3) 0.001(3)
C33 0.051(4) 0.059(4) 0.062(5) 0.011(4) 0.030(3) -0.007(3)
C34 0.039(4) 0.050(4) 0.061(5) -0.004(3) 0.007(3) 0.011(3)
C35 0.039(4) 0.076(5) 0.052(5) -0.023(4) -0.001(3) 0.008(3)
C36 0.058(4) 0.033(3) 0.040(4) 0.002(3) 0.022(3) -0.004(3)
C37 0.105(7) 0.050(5) 0.086(6) -0.022(4) 0.018(5) -0.003(4)
C38 0.035(3) 0.049(4) 0.064(5) -0.001(3) 0.009(3) -0.008(3)
C39 0.035(3) 0.053(4) 0.062(5) 0.005(3) 0.007(3) -0.001(3)
C40 0.033(3) 0.046(4) 0.044(4) -0.004(3) 0.004(3) -0.005(3)
C41 0.075(5) 0.042(4) 0.084(6) 0.004(4) 0.016(4) 0.016(4)
C42 0.039(3) 0.044(4) 0.048(4) 0.000(3) 0.022(3) 0.006(3)
C43 0.044(4) 0.048(4) 0.045(4) -0.006(3) 0.024(3) -0.001(3)
C44 0.048(4) 0.057(4) 0.038(4) 0.007(3) 0.026(3) 0.004(3)
C45 0.091(6) 0.055(4) 0.070(5) 0.016(4) 0.051(4) 0.012(4)

loop_
_atom_type_symbol
_atom_type_description
_atom_type_scat_dispersion_real
_atom_type_scat_dispersion_imag
_atom_type_scat_source
C C 0.0033 0.0016 'International Tables Vol C Tables 4.2.6.8 and 6.1.1.4'
H H 0.0000 0.0000 'International Tables Vol C Tables 4.2.6.8 and 6.1.1.4'
N N 0.0061 0.0033 'International Tables Vol C Tables 4.2.6.8 and 6.1.1.4'
O O 0.0106 0.0060 'International Tables Vol C Tables 4.2.6.8 and 6.1.1.4'
Co Co 0.3494 0.9721 'International Tables Vol C Tables 4.2.6.8 and 6.1.1.4'

loop_
_geom_angle_atom_site_label_1
_geom_angle_atom_site_label_2
_geom_angle_atom_site_label_3
_geom_angle
_geom_angle_site_symmetry_1
_geom_angle_site_symmetry_3
O5 Co1 N7 100.50(17) 4_565 .
O5 Co1 O2 136.21(15) 4_565 .
N7 Co1 O2 111.22(17) . .
O5 Co1 N5 106.86(17) 4_565 .
N7 Co1 N5 99.12(18) . .
O2 Co1 N5 97.30(17) . .
O7 Co2 O4 104.26(15) . 4_575
O7 Co2 N1 114.54(16) . .
O4 Co2 N1 121.18(16) 4_575 .
O7 Co2 N3 95.82(18) . .
O4 Co2 N3 107.59(16) 4_575 .
N1 Co2 N3 110.32(18) . .
C32 N1 C30 105.9(5) . .
C32 N1 Co2 124.6(4) . .
C30 N1 Co2 129.5(4) . .
C32 N2 C31 107.5(4) . .
C32 N2 C33 125.9(5) . .
C31 N2 C33 126.6(5) . .
C36 N3 C34 104.7(5) . .
C36 N3 Co2 127.6(4) . .
C34 N3 Co2 127.3(4) . .
C36 N4 C35 106.5(5) . .
C36 N4 C37 126.3(6) . .
C35 N4 C37 127.2(6) . .
C40 N5 C38 105.0(5) . .
C40 N5 Co1 121.9(4) . .
C38 N5 Co1 132.9(4) . .
C40 N6 C39 107.0(5) . .
C40 N6 C41 126.0(5) . .
C39 N6 C41 127.0(5) . .
C44 N7 C42 105.5(5) . .
C44 N7 Co1 126.6(4) . .
C42 N7 Co1 127.1(4) . .
C43 N8 C44 107.2(5) . .
C43 N8 C45 125.5(5) . .
C44 N8 C45 127.3(5) . .
C14 O2 Co1 98.5(3) . .
C15 O4 Co2 105.1(3) . 4_676
C28 O5 Co1 100.0(3) . 4_666
C29 O7 Co2 131.5(3) . .
C16 C1 C27 101.5(4) . .
C16 C1 C13 112.8(4) . .
C27 C1 C13 113.1(4) . .
C16 C1 C2 114.8(4) . .
C27 C1 C2 114.4(4) . .
C13 C1 C2 100.7(4) . .
C3 C2 C7 121.3(4) . .
C3 C2 C1 127.5(4) . .
C7 C2 C1 111.2(4) . .
C2 C3 C4 118.6(4) . .
C2 C3 H3 120.7 . .
C4 C3 H3 120.7 . .
C5 C4 C3 119.7(4) . .
C5 C4 C14 121.0(4) . .
C3 C4 C14 119.2(4) . .
C6 C5 C4 121.8(5) . .
C6 C5 H5 119.1 . .
C4 C5 H5 119.1 . .
C5 C6 C7 118.3(5) . .
C5 C6 H6 120.8 . .
C7 C6 H6 120.8 . .
C2 C7 C6 120.3(5) . .
C2 C7 C8 108.7(4) . .
C6 C7 C8 131.0(5) . .
C9 C8 C13 119.3(5) . .
C9 C8 C7 132.4(5) . .
C13 C8 C7 108.3(4) . .
C10 C9 C8 119.7(5) . .
C10 C9 H9 120.1 . .
C8 C9 H9 120.1 . .
C9 C10 C11 120.6(5) . .
C9 C10 H10 119.7 . .
C11 C10 H10 119.7 . .
C10 C11 C12 120.2(5) . .
C10 C11 C15 120.8(5) . .
C12 C11 C15 119.0(4) . .
C13 C12 C11 119.2(4) . .
C13 C12 H12 120.4 . .
C11 C12 H12 120.4 . .
C12 C13 C8 121.0(4) . .
C12 C13 C1 127.9(4) . .
C8 C13 C1 111.1(4) . .
O1 C14 O2 121.3(5) . .
O1 C14 C4 120.9(5) . .
O2 C14 C4 117.7(5) . .
O3 C15 O4 123.0(5) . .
O3 C15 C11 119.4(5) . .
O4 C15 C11 117.6(5) . .
C17 C16 C21 121.6(4) . .
C17 C16 C1 127.6(4) . .
C21 C16 C1 110.9(4) . .
C16 C17 C18 119.1(5) . .
C16 C17 H17 120.4 . .
C18 C17 H17 120.4 . .
C19 C18 C17 119.4(5) . .
C19 C18 C28 121.7(5) . .
C17 C18 C28 118.7(5) . .
C20 C19 C18 121.5(5) . .
C20 C19 H19 119.2 . .
C18 C19 H19 119.2 . .
C19 C20 C21 118.8(5) . .
C19 C20 H20 120.6 . .
C21 C20 H20 120.6 . .
C16 C21 C20 119.4(5) . .
C16 C21 C22 108.7(4) . .
C20 C21 C22 131.9(5) . .
C23 C22 C27 119.6(5) . .
C23 C22 C21 132.7(5) . .
C27 C22 C21 107.7(4) . .
C22 C23 C24 118.9(5) . .
C22 C23 H23 120.6 . .
C24 C23 H23 120.6 . .
C25 C24 C23 121.4(5) . .
C25 C24 H24 119.3 . .
C23 C24 H24 119.3 . .
C24 C25 C26 119.0(5) . .
C24 C25 C29 120.8(5) . .
C26 C25 C29 120.1(5) . .
C27 C26 C25 120.1(5) . .
C27 C26 H26 119.9 . .
C25 C26 H26 119.9 . .
C26 C27 C22 120.9(5) . .
C26 C27 C1 128.1(4) . .
C22 C27 C1 111.0(4) . .
O6 C28 O5 121.8(5) . .
O6 C28 C18 120.0(5) . .
O5 C28 C18 118.1(5) . .
O8 C29 O7 125.3(5) . .
O8 C29 C25 121.1(5) . .
O7 C29 C25 113.5(5) . .
C31 C30 N1 109.4(5) . .
C31 C30 H30 125.3 . .
N1 C30 H30 125.3 . .
C30 C31 N2 106.1(5) . .
C30 C31 H31 127.0 . .
N2 C31 H31 127.0 . .
N1 C32 N2 111.2(5) . .
N1 C32 H32 124.4 . .
N2 C32 H32 124.4 . .
N2 C33 H33A 109.5 . .
N2 C33 H33B 109.5 . .
H33A C33 H33B 109.5 . .
N2 C33 H33C 109.5 . .
H33A C33 H33C 109.5 . .
H33B C33 H33C 109.5 . .
C35 C34 N3 109.8(6) . .
C35 C34 H34 125.1 . .
N3 C34 H34 125.1 . .
C34 C35 N4 106.1(6) . .
C34 C35 H35 126.9 . .
N4 C35 H35 126.9 . .
N3 C36 N4 112.9(6) . .
N3 C36 H36 123.6 . .
N4 C36 H36 123.6 . .
N4 C37 H37A 109.5 . .
N4 C37 H37B 109.5 . .
H37A C37 H37B 109.5 . .
N4 C37 H37C 109.5 . .
H37A C37 H37C 109.5 . .
H37B C37 H37C 109.5 . .
C39 C38 N5 109.5(5) . .
C39 C38 H38 125.2 . .
N5 C38 H38 125.2 . .
C38 C39 N6 106.2(5) . .
C38 C39 H39 126.9 . .
N6 C39 H39 126.9 . .
N5 C40 N6 112.3(5) . .
N5 C40 H40 123.8 . .
N6 C40 H40 123.8 . .
N6 C41 H41A 109.5 . .
N6 C41 H41B 109.5 . .
H41A C41 H41B 109.5 . .
N6 C41 H41C 109.5 . .
H41A C41 H41C 109.5 . .
H41B C41 H41C 109.5 . .
C43 C42 N7 109.6(5) . .
C43 C42 H42 125.2 . .
N7 C42 H42 125.2 . .
C42 C43 N8 107.3(5) . .
C42 C43 H43 126.4 . .
N8 C43 H43 126.4 . .
N7 C44 N8 110.4(5) . .
N7 C44 H44 124.8 . .
N8 C44 H44 124.8 . .
N8 C45 H45A 109.5 . .
N8 C45 H45B 109.5 . .
H45A C45 H45B 109.5 . .
N8 C45 H45C 109.5 . .
H45A C45 H45C 109.5 . .
H45B C45 H45C 109.5 . .

loop_
_geom_bond_atom_site_label_1
_geom_bond_atom_site_label_2
_geom_bond_distance
_geom_bond_site_symmetry_2
Co1 O5 2.013(4) 4_565
Co1 N7 2.021(5) .
Co1 O2 2.025(4) .
Co1 N5 2.065(4) .
Co2 O7 1.935(4) .
Co2 O4 1.976(3) 4_575
Co2 N1 1.997(4) .
Co2 N3 2.036(5) .
N1 C32 1.317(7) .
N1 C30 1.369(7) .
N2 C32 1.329(7) .
N2 C31 1.371(7) .
N2 C33 1.464(7) .
N3 C36 1.310(7) .
N3 C34 1.364(8) .
N4 C36 1.321(7) .
N4 C35 1.368(8) .
N4 C37 1.450(8) .
N5 C40 1.314(7) .
N5 C38 1.384(7) .
N6 C40 1.343(7) .
N6 C39 1.368(8) .
N6 C41 1.452(8) .
N7 C44 1.325(7) .
N7 C42 1.368(7) .
N8 C43 1.345(7) .
N8 C44 1.355(7) .
N8 C45 1.466(7) .
O1 C14 1.254(6) .
O2 C14 1.281(6) .
O3 C15 1.240(6) .
O4 C15 1.267(6) .
O4 Co2 1.976(3) 4_676
O5 C28 1.267(6) .
O5 Co1 2.013(4) 4_666
O6 C28 1.253(6) .
O7 C29 1.287(6) .
O8 C29 1.223(6) .
C1 C16 1.515(7) .
C1 C27 1.516(7) .
C1 C13 1.522(6) .
C1 C2 1.537(6) .
C2 C3 1.381(7) .
C2 C7 1.382(7) .
C3 C4 1.396(7) .
C3 H3 0.9300 .
C4 C5 1.384(7) .
C4 C14 1.489(7) .
C5 C6 1.376(7) .
C5 H5 0.9300 .
C6 C7 1.392(7) .
C6 H6 0.9300 .
C7 C8 1.475(7) .
C8 C9 1.392(7) .
C8 C13 1.399(7) .
C9 C10 1.379(7) .
C9 H9 0.9300 .
C10 C11 1.389(7) .
C10 H10 0.9300 .
C11 C12 1.390(7) .
C11 C15 1.507(7) .
C12 C13 1.376(6) .
C12 H12 0.9300 .
C16 C17 1.374(7) .
C16 C21 1.392(7) .
C17 C18 1.396(7) .
C17 H17 0.9300 .
C18 C19 1.393(7) .
C18 C28 1.484(7) .
C19 C20 1.379(7) .
C19 H19 0.9300 .
C20 C21 1.401(7) .
C20 H20 0.9300 .
C21 C22 1.473(7) .
C22 C23 1.387(7) .
C22 C27 1.403(7) .
C23 C24 1.394(7) .
C23 H23 0.9300 .
C24 C25 1.387(7) .
C24 H24 0.9300 .
C25 C26 1.391(7) .
C25 C29 1.506(7) .
C26 C27 1.368(7) .
C26 H26 0.9300 .
C30 C31 1.349(8) .
C30 H30 0.9300 .
C31 H31 0.9300 .
C32 H32 0.9300 .
C33 H33A 0.9600 .
C33 H33B 0.9600 .
C33 H33C 0.9600 .
C34 C35 1.350(9) .
C34 H34 0.9300 .
C35 H35 0.9300 .
C36 H36 0.9300 .
C37 H37A 0.9600 .
C37 H37B 0.9600 .
C37 H37C 0.9600 .
C38 C39 1.363(9) .
C38 H38 0.9300 .
C39 H39 0.9300 .
C40 H40 0.9300 .
C41 H41A 0.9600 .
C41 H41B 0.9600 .
C41 H41C 0.9600 .
C42 C43 1.342(8) .
C42 H42 0.9300 .
C43 H43 0.9300 .
C44 H44 0.9300 .
C45 H45A 0.9600 .
C45 H45B 0.9600 .
C45 H45C 0.9600 .

loop_
_geom_torsion_atom_site_label_1
_geom_torsion_atom_site_label_2
_geom_torsion_atom_site_label_3
_geom_torsion_atom_site_label_4
_geom_torsion
_geom_torsion_site_symmetry_1
O7 Co2 N1 C32 -127.6(4) .
O4 Co2 N1 C32 106.1(4) 4_575
N3 Co2 N1 C32 -20.9(5) .
O7 Co2 N1 C30 51.3(5) .
O4 Co2 N1 C30 -75.0(5) 4_575
N3 Co2 N1 C30 158.0(4) .
O7 Co2 N3 C36 -166.0(5) .
O4 Co2 N3 C36 -59.0(5) 4_575
N1 Co2 N3 C36 75.1(5) .
O7 Co2 N3 C34 5.6(5) .
O4 Co2 N3 C34 112.5(5) 4_575
N1 Co2 N3 C34 -113.3(5) .
O5 Co1 N5 C40 -122.1(5) 4_565
N7 Co1 N5 C40 133.9(5) .
O2 Co1 N5 C40 20.9(5) .
O5 Co1 N5 C38 51.8(6) 4_565
N7 Co1 N5 C38 -52.2(6) .
O2 Co1 N5 C38 -165.2(6) .
O5 Co1 N7 C44 53.3(5) 4_565
O2 Co1 N7 C44 -96.0(5) .
N5 Co1 N7 C44 162.5(5) .
O5 Co1 N7 C42 -114.5(5) 4_565
O2 Co1 N7 C42 96.3(5) .
N5 Co1 N7 C42 -5.3(5) .
O5 Co1 O2 C14 -50.0(4) 4_565
N7 Co1 O2 C14 83.4(3) .
N5 Co1 O2 C14 -173.8(3) .
O4 Co2 O7 C29 103.2(4) 4_575
N1 Co2 O7 C29 -31.5(5) .
N3 Co2 O7 C29 -146.9(4) .
C16 C1 C2 C3 -60.1(6) .
C27 C1 C2 C3 56.8(6) .
C13 C1 C2 C3 178.4(5) .
C16 C1 C2 C7 121.4(5) .
C27 C1 C2 C7 -121.7(5) .
C13 C1 C2 C7 -0.1(5) .
C7 C2 C3 C4 2.0(7) .
C1 C2 C3 C4 -176.4(4) .
C2 C3 C4 C5 -0.5(7) .
C2 C3 C4 C14 174.9(5) .
C3 C4 C5 C6 -1.5(8) .
C14 C4 C5 C6 -176.8(5) .
C4 C5 C6 C7 2.0(9) .
C3 C2 C7 C6 -1.5(8) .
C1 C2 C7 C6 177.1(5) .
C3 C2 C7 C8 -179.4(4) .
C1 C2 C7 C8 -0.8(6) .
C5 C6 C7 C2 -0.5(8) .
C5 C6 C7 C8 176.9(5) .
C2 C7 C8 C9 179.3(6) .
C6 C7 C8 C9 1.7(11) .
C2 C7 C8 C13 1.5(6) .
C6 C7 C8 C13 -176.2(6) .
C13 C8 C9 C10 0.1(9) .
C7 C8 C9 C10 -177.6(6) .
C8 C9 C10 C11 0.1(9) .
C9 C10 C11 C12 -0.4(8) .
C9 C10 C11 C15 -178.3(5) .
C10 C11 C12 C13 0.5(7) .
C15 C11 C12 C13 178.5(4) .
C11 C12 C13 C8 -0.3(7) .
C11 C12 C13 C1 179.4(5) .
C9 C8 C13 C12 0.0(8) .
C7 C8 C13 C12 178.2(4) .
C9 C8 C13 C1 -179.7(5) .
C7 C8 C13 C1 -1.5(6) .
C16 C1 C13 C12 58.4(6) .
C27 C1 C13 C12 -56.2(6) .
C2 C1 C13 C12 -178.7(5) .
C16 C1 C13 C8 -121.9(5) .
C27 C1 C13 C8 123.5(5) .
C2 C1 C13 C8 1.0(5) .
Co1 O2 C14 O1 -6.8(6) .
Co1 O2 C14 C4 170.7(4) .
C5 C4 C14 O1 -156.5(5) .
C3 C4 C14 O1 28.2(7) .
C5 C4 C14 O2 26.0(7) .
C3 C4 C14 O2 -149.3(5) .
Co2 O4 C15 O3 -3.8(6) 4_676
Co2 O4 C15 C11 175.4(4) 4_676
C10 C11 C15 O3 165.1(5) .
C12 C11 C15 O3 -12.9(7) .
C10 C11 C15 O4 -14.1(7) .
C12 C11 C15 O4 167.9(5) .
C27 C1 C16 C17 -175.8(4) .
C13 C1 C16 C17 62.8(6) .
C2 C1 C16 C17 -51.8(6) .
C27 C1 C16 C21 3.8(5) .
C13 C1 C16 C21 -117.5(4) .
C2 C1 C16 C21 127.8(4) .
C21 C16 C17 C18 0.3(7) .
C1 C16 C17 C18 179.9(4) .
C16 C17 C18 C19 3.4(7) .
C16 C17 C18 C28 -172.4(4) .
C17 C18 C19 C20 -3.0(8) .
C28 C18 C19 C20 172.7(5) .
C18 C19 C20 C21 -1.1(8) .
C17 C16 C21 C20 -4.5(7) .
C1 C16 C21 C20 175.9(4) .
C17 C16 C21 C22 175.5(4) .
C1 C16 C21 C22 -4.1(5) .
C19 C20 C21 C16 4.8(7) .
C19 C20 C21 C22 -175.2(5) .
C16 C21 C22 C23 -176.0(5) .
C20 C21 C22 C23 4.0(9) .
C16 C21 C22 C27 2.6(5) .
C20 C21 C22 C27 -177.4(5) .
C27 C22 C23 C24 1.7(7) .
C21 C22 C23 C24 -179.9(5) .
C22 C23 C24 C25 -0.1(8) .
C23 C24 C25 C26 -0.3(7) .
C23 C24 C25 C29 177.9(4) .
C24 C25 C26 C27 -1.0(7) .
C29 C25 C26 C27 -179.1(4) .
C25 C26 C27 C22 2.6(7) .
C25 C26 C27 C1 -179.4(4) .
C23 C22 C27 C26 -3.0(7) .
C21 C22 C27 C26 178.2(4) .
C23 C22 C27 C1 178.7(4) .
C21 C22 C27 C1 -0.1(5) .
C16 C1 C27 C26 179.6(4) .
C13 C1 C27 C26 -59.2(6) .
C2 C1 C27 C26 55.4(6) .
C16 C1 C27 C22 -2.2(5) .
C13 C1 C27 C22 119.0(4) .
C2 C1 C27 C22 -126.5(4) .
Co1 O5 C28 O6 -2.1(5) 4_666
Co1 O5 C28 C18 175.6(4) 4_666
C19 C18 C28 O6 -9.5(7) .
C17 C18 C28 O6 166.2(4) .
C19 C18 C28 O5 172.8(5) .
C17 C18 C28 O5 -11.5(7) .
Co2 O7 C29 O8 2.4(8) .
Co2 O7 C29 C25 -179.6(3) .
C24 C25 C29 O8 1.8(7) .
C26 C25 C29 O8 179.9(5) .
C24 C25 C29 O7 -176.3(4) .
C26 C25 C29 O7 1.9(7) .
C32 N1 C30 C31 -0.7(6) .
Co2 N1 C30 C31 -179.8(4) .
N1 C30 C31 N2 0.8(6) .
C32 N2 C31 C30 -0.6(6) .
C33 N2 C31 C30 178.7(5) .
C30 N1 C32 N2 0.3(6) .
Co2 N1 C32 N2 179.4(3) .
C31 N2 C32 N1 0.2(6) .
C33 N2 C32 N1 -179.2(5) .
C36 N3 C34 C35 0.5(7) .
Co2 N3 C34 C35 -172.6(4) .
N3 C34 C35 N4 -0.3(8) .
C36 N4 C35 C34 0.0(7) .
C37 N4 C35 C34 178.9(7) .
C34 N3 C36 N4 -0.5(7) .
Co2 N3 C36 N4 172.6(4) .
C35 N4 C36 N3 0.3(7) .
C37 N4 C36 N3 -178.6(6) .
C40 N5 C38 C39 -0.3(7) .
Co1 N5 C38 C39 -175.0(5) .
N5 C38 C39 N6 0.1(8) .
C40 N6 C39 C38 0.2(8) .
C41 N6 C39 C38 179.8(7) .
C38 N5 C40 N6 0.5(7) .
Co1 N5 C40 N6 175.9(4) .
C39 N6 C40 N5 -0.4(8) .
C41 N6 C40 N5 -180.0(6) .
C44 N7 C42 C43 1.5(7) .
Co1 N7 C42 C43 171.3(4) .
N7 C42 C43 N8 -0.9(7) .
C44 N8 C43 C42 0.0(7) .
C45 N8 C43 C42 -179.3(6) .
C42 N7 C44 N8 -1.4(7) .
Co1 N7 C44 N8 -171.3(4) .
C43 N8 C44 N7 0.9(7) .
C45 N8 C44 N7 -179.8(6) .
